data_1558403
loop_
_publ_author_name
'Falaise, Cl\'ement'
'Ivanov, Anton A.'
'Molard, Yann'
'Amela Cortes, Maria'
'Shestopalov, Michael A.'
'Haouas, Mohamed'
'Cadot, Emmanuel'
'Cordier, St\'ephane'

_publ_section_title
;
 From supramolecular to solid state chemistry: crystal engineering of
 luminescent materials by trapping molecular clusters in an
 aluminium-based host matrix
;
_journal_issue 9
_journal_name_full 'Materials Horizons'
_journal_page_first 2399
_journal_page_last 2406
_journal_paper_doi 10.1039/D0MH00637H
_journal_volume 7
_journal_year 2020
_chemical_formula_moiety 'Br8 Cl6 Mo6, 3(C48 H56 O40), 22(O)'
_chemical_formula_sum 'C144 H168 Br8 Cl6 Mo6 Na4 O138'
_chemical_formula_weight 5626.35
_space_group_crystal_system tetragonal
_space_group_IT_number 97
_space_group_name_Hall 'I 4 2'
_space_group_name_H-M_alt 'I 4 2 2'
_atom_sites_solution_hydrogens geom
_atom_sites_solution_primary dual
_audit_creation_date 2020-03-01
_audit_creation_method
;
Olex2 1.2
(compiled 2018.05.29 svn.r3508 for OlexSys, GUI svn.r5506)
;
_audit_update_record
;
2020-03-02 deposited with the CCDC.	2020-06-22 downloaded from the CCDC.
;
_cell_angle_alpha 90
_cell_angle_beta 90
_cell_angle_gamma 90
_cell_formula_units_Z 4
_cell_length_a 23.715(2)
_cell_length_b 23.715(2)
_cell_length_c 56.802(5)
_cell_measurement_reflns_used 6450
_cell_measurement_temperature 200
_cell_measurement_theta_max 23.68
_cell_measurement_theta_min 2.20
_cell_volume 31946(5)
_computing_molecular_graphics 'Olex2 (Dolomanov et al., 2009)'
_computing_publication_material 'Olex2 (Dolomanov et al., 2009)'
_computing_structure_refinement 'ShelXL (Sheldrick, 2015)'
_computing_structure_solution 'ShelXT (Sheldrick, 2015)'
_diffrn_ambient_temperature 200
_diffrn_measured_fraction_theta_full 0.998
_diffrn_measured_fraction_theta_max 0.995
_diffrn_measurement_device_type 'bruker D8 Advance'
_diffrn_radiation_type MoK\a
_diffrn_radiation_wavelength 0.71073
_diffrn_reflns_av_R_equivalents 0.1861
_diffrn_reflns_av_unetI/netI 0.2521
_diffrn_reflns_Laue_measured_fraction_full 0.998
_diffrn_reflns_Laue_measured_fraction_max 0.995
_diffrn_reflns_limit_h_max 20
_diffrn_reflns_limit_h_min -30
_diffrn_reflns_limit_k_max 30
_diffrn_reflns_limit_k_min -15
_diffrn_reflns_limit_l_max 72
_diffrn_reflns_limit_l_min -65
_diffrn_reflns_number 68002
_diffrn_reflns_point_group_measured_fraction_full 0.999
_diffrn_reflns_point_group_measured_fraction_max 0.995
_diffrn_reflns_theta_full 25.242
_diffrn_reflns_theta_max 27.067
_diffrn_reflns_theta_min 0.930
_exptl_absorpt_coefficient_mu 1.362
_exptl_absorpt_correction_T_max 0.7455
_exptl_absorpt_correction_T_min 0.4851
_exptl_absorpt_correction_type multi-scan
_exptl_crystal_colour yellow
_exptl_crystal_colour_primary yellow
_exptl_crystal_density_diffrn 1.170
_exptl_crystal_description plate
_exptl_crystal_F_000 11256
_exptl_crystal_size_max 0.09
_exptl_crystal_size_mid 0.07
_exptl_crystal_size_min 0.03
_refine_diff_density_max 2.613
_refine_diff_density_min -2.296
_refine_diff_density_rms 0.307
_refine_ls_abs_structure_details
;
 Refined as an inversion twin.
;
_refine_ls_abs_structure_Flack 0.18(3)
_refine_ls_extinction_method none
_refine_ls_goodness_of_fit_ref 0.988
_refine_ls_hydrogen_treatment constr
_refine_ls_matrix_type full
_refine_ls_number_parameters 302
_refine_ls_number_reflns 17521
_refine_ls_number_restraints 54
_refine_ls_restrained_S_all 0.987
_refine_ls_R_factor_all 0.2301
_refine_ls_R_factor_gt 0.1011
_refine_ls_shift/su_max 0.001
_refine_ls_shift/su_mean 0.000
_refine_ls_structure_factor_coef Fsqd
_refine_ls_weighting_details 'w=1/[\s^2^(Fo^2^)+(0.1986P)^2^] where P=(Fo^2^+2Fc^2^)/3'
_refine_ls_weighting_scheme calc
_refine_ls_wR_factor_gt 0.2643
_refine_ls_wR_factor_ref 0.3499
_reflns_Friedel_coverage 0.827
_reflns_Friedel_fraction_full 1.000
_reflns_Friedel_fraction_max 0.995
_reflns_number_gt 7766
_reflns_number_total 17521
_reflns_threshold_expression 'I > 2\s(I)'
_cod_data_source_file d0mh00637h2.cif
_cod_data_source_block job
_cod_depositor_comments
;Adding full bibliography for 1558402--1558407.cif.

 Adding full bibliography for 1558402--1558407.cif.
;
_cod_original_cell_volume 31945(7)
_cod_database_code 1558403
_shelx_shelxl_version_number 2018/3
_shelx_space_group_comment
;
The symmetry employed for this shelxl refinement is uniquely defined
by the following loop, which should always be used as a source of
symmetry information in preference to the above space-group names.
They are only intended as comments.
;
_olex2_refinement_description
;
1. Twinned data refinement
 Scales: 0.82(3)
 0.18(3)
2. Fixed Uiso
 At 1.2 times of:
  All C(H) groups, All C(H,H) groups
3. Uiso/Uaniso restraints and constraints
Uanis(C36) \\sim Ueq: with sigma of 0.01 and sigma for terminal atoms of 0.02
Uanis(C24) \\sim Ueq, Uanis(C2) \\sim Ueq, Uanis(C1) \\sim Ueq, Uanis(C4) \\sim
Ueq, Uanis(C26) \\sim Ueq: with sigma of 0.01 and sigma for terminal atoms of
0.02
Uanis(C18) \\sim Ueq, Uanis(C20) \\sim Ueq, Uanis(O4) \\sim Ueq, Uanis(C2)
\\sim Ueq: with sigma of 0.01 and sigma for terminal atoms of 0.02
Uanis(O30) = Uanis(C34) = Uanis(C33) = Uanis(O29) = Uanis(C32) = Uanis(C30) =
Uanis(C31) = Uanis(C29) = Uanis(C28) = Uanis(C35) = Uanis(O25) = Uanis(C36) =
Uanis(O24) = Uanis(O27) = Uanis(O26) = Uanis(O23) = Uanis(C27) = Uanis(C26) =
Uanis(O22) = Uanis(O21) = Uanis(C25) = Uanis(O28)
Uanis(O11) = Uanis(C13) = Uanis(C14) = Uanis(O12) = Uanis(C15) = Uanis(O13) =
Uanis(C16) = Uanis(C17) = Uanis(C18) = Uanis(O16) = Uanis(O15) = Uanis(O14) =
Uanis(C20) = Uanis(O20) = Uanis(C21) = Uanis(C19) = Uanis(O17) = Uanis(C22) =
Uanis(O18) = Uanis(C23) = Uanis(C24) = Uanis(O19)
Uanis(C1) = Uanis(O1) = Uanis(C2) = Uanis(O2) = Uanis(C3) = Uanis(C5) =
Uanis(O3) = Uanis(O4) = Uanis(C6) = Uanis(C4) = Uanis(C8) = Uanis(O6) =
Uanis(O5) = Uanis(C7) = Uanis(O7) = Uanis(C11) = Uanis(C12) = Uanis(O8) =
Uanis(C10) = Uanis(C9) = Uanis(O9) = Uanis(O10)
4. Others
 Fixed Sof: O8W(0.5) O7W(0.5) O10W(0.25) O1W(0.25) O11W(0.5) O6W(0.25) O2W(0.25)
5.a Ternary CH refined with riding coordinates:
 C1(H1), C3(H3), C27(H27), C12(H12), C32(H32), C22(H22), C7(H7), C11(H11),
 C33(H33), C6(H6), C16(H16), C30(H30), C31(H31), C14(H14), C4(H4), C18(H18),
 C5(H5), C9(H9), C20(H20), C34(H34), C17(H17), C23(H23), C13(H13), C29(H29),
 C2(H2), C28(H28), C19(H19), C15(H15), C35(H35), C26(H26)
5.b Secondary CH2 refined with riding coordinates:
 C25(H25A,H25B), C36(H36A,H36B), C10(H10A,H10B), C21(H21A,H21B), C8(H8A,H8B),
 C24(H24A,H24B)
;
_olex2_submission_special_instructions 'No special instructions were received'

loop_
_space_group_symop_operation_xyz
'x, y, z'
'-x, -y, z'
'-y, x, z'
'y, -x, z'
'-x, y, -z'
'x, -y, -z'
'y, x, -z'
'-y, -x, -z'
'x+1/2, y+1/2, z+1/2'
'-x+1/2, -y+1/2, z+1/2'
'-y+1/2, x+1/2, z+1/2'
'y+1/2, -x+1/2, z+1/2'
'-x+1/2, y+1/2, -z+1/2'
'x+1/2, -y+1/2, -z+1/2'
'y+1/2, x+1/2, -z+1/2'
'-y+1/2, -x+1/2, -z+1/2'

loop_
_atom_site_label
_atom_site_type_symbol
_atom_site_fract_x
_atom_site_fract_y
_atom_site_fract_z
_atom_site_U_iso_or_equiv
_atom_site_adp_type
_atom_site_occupancy
_atom_site_site_symmetry_order
_atom_site_calc_flag
_atom_site_refinement_flags_posn
_atom_site_refinement_flags_adp
_atom_site_refinement_flags_occupancy
_atom_site_disorder_assembly
_atom_site_disorder_group
Mo1 Mo 0.48145(6) -0.57642(6) 0.63295(3) 0.0138(3) Uani 1 1 d . . . . .
Mo2 Mo 0.500000 -0.500000 0.66563(6) 0.0137(8) Uani 1 4 d S T P . .
Mo3 Mo 0.500000 -0.500000 0.60024(6) 0.0180(8) Uani 1 4 d S T P . .
Br1 Br 0.40601(9) -0.55737(9) 0.66527(4) 0.0244(5) Uani 1 1 d . . . . .
Br2 Br 0.55739(9) -0.59388(9) 0.60004(4) 0.0267(6) Uani 1 1 d . . . . .
Cl1 Cl 0.3237(2) -0.4581(2) 0.63295(12) 0.0322(12) Uani 1 1 d . . . . .
Cl2 Cl 0.500000 -0.500000 0.7097(2) 0.053(4) Uani 1 4 d S T P . .
Cl3 Cl 0.500000 -0.500000 0.5564(2) 0.063(5) Uani 1 4 d S T P . .
O1 O 0.7840(7) -0.3529(7) 0.6578(3) 0.0390(11) Uani 1 1 d . . . . .
O29 O 0.8137(7) -0.5530(7) 0.6091(3) 0.0336(10) Uani 1 1 d . . . . .
O28 O 0.7374(7) -0.5803(7) 0.5734(3) 0.0336(10) Uani 1 1 d . . . . .
O4 O 0.5990(7) -0.1971(7) 0.6586(3) 0.0390(11) Uani 1 1 d . U . . .
O8 O 0.4758(7) -0.1955(7) 0.6571(3) 0.0390(11) Uani 1 1 d . . . . .
O23 O 0.6074(7) -0.7239(7) 0.5743(3) 0.0336(10) Uani 1 1 d . . . . .
O13 O 0.9913(8) -0.2481(7) 0.6563(3) 0.0473(12) Uani 1 1 d . . . . .
O7 O 0.5360(7) -0.2526(7) 0.6921(3) 0.0390(11) Uani 1 1 d . . . . .
O30 O 0.7925(7) -0.4313(7) 0.6100(3) 0.0336(10) Uani 1 1 d . . . . .
O24 O 0.6865(7) -0.7086(7) 0.5482(2) 0.0336(10) Uani 1 1 d . . . . .
O27 O 0.7546(7) -0.6580(7) 0.6108(3) 0.0336(10) Uani 1 1 d . . . . .
O16 O 0.8367(7) -0.2453(7) 0.6178(3) 0.0473(12) Uani 1 1 d . . . . .
O2 O 0.6990(7) -0.3576(7) 0.6928(3) 0.0390(11) Uani 1 1 d . . . . .
O17 O 0.8196(8) -0.1651(8) 0.6552(3) 0.0473(12) Uani 1 1 d . . . . .
O5 O 0.6086(7) -0.2450(7) 0.7188(3) 0.0390(11) Uani 1 1 d . . . . .
O14 O 0.9201(7) -0.2697(7) 0.6830(3) 0.0473(12) Uani 1 1 d . . . . .
O9 O 0.4007(7) -0.2389(7) 0.7184(3) 0.0390(11) Uani 1 1 d . . . . .
O22 O 0.4789(7) -0.7815(7) 0.5464(3) 0.0336(10) Uani 1 1 d . . . . .
O11 O 1.1698(7) -0.2580(8) 0.6189(3) 0.0473(12) Uani 1 1 d . . . . .
O3 O 0.6901(7) -0.2781(7) 0.6563(3) 0.0390(11) Uani 1 1 d . . . . .
O18 O 0.7499(7) -0.1309(7) 0.6824(3) 0.0473(12) Uani 1 1 d . . . . .
O26 O 0.6770(7) -0.7523(7) 0.6095(3) 0.0336(10) Uani 1 1 d . . . . .
O15 O 0.9389(8) -0.3073(7) 0.6198(3) 0.0473(12) Uani 1 1 d . . . . .
O20 O 0.8276(7) -0.2406(7) 0.7128(3) 0.0473(12) Uani 1 1 d . . . . .
O12 O 1.0554(8) -0.2940(8) 0.6203(3) 0.0473(12) Uani 1 1 d . . . . .
O10 O 0.4873(7) -0.1993(7) 0.7480(3) 0.0390(11) Uani 1 1 d . . . . .
C1 C 0.7876(11) -0.3898(11) 0.6784(4) 0.0390(11) Uani 1 1 d . U . . .
H1 H 0.828438 -0.392304 0.682695 0.047 Uiso 1 1 calc R . . . .
C3 C 0.6736(11) -0.2999(11) 0.6953(4) 0.0390(11) Uani 1 1 d . . . . .
H3 H 0.704297 -0.273468 0.700199 0.047 Uiso 1 1 calc R . . . .
C27 C 0.5635(10) -0.7637(10) 0.5706(4) 0.0336(10) Uani 1 1 d . . . . .
H27 H 0.579463 -0.800903 0.565665 0.040 Uiso 1 1 calc R . . . .
C12 C 0.4457(10) -0.2313(11) 0.6745(4) 0.0390(11) Uani 1 1 d . . . . .
H12 H 0.444691 -0.271011 0.668646 0.047 Uiso 1 1 calc R . . . .
O9W O 0.8882(9) -0.3360(9) 0.7307(4) 0.069(6) Uiso 1 1 d . . . . .
C32 C 0.7890(10) -0.5519(10) 0.5669(4) 0.0336(10) Uani 1 1 d . . . . .
H32 H 0.817886 -0.581551 0.563502 0.040 Uiso 1 1 calc R . . . .
C22 C 0.7593(11) -0.1624(12) 0.6609(5) 0.0473(12) Uani 1 1 d . . . . .
H22 H 0.744784 -0.201650 0.663086 0.057 Uiso 1 1 calc R . . . .
C7 C 0.5844(10) -0.2179(11) 0.6992(4) 0.0390(11) Uani 1 1 d . . . . .
H7 H 0.572596 -0.178524 0.703066 0.047 Uiso 1 1 calc R . . . .
C11 C 0.4809(10) -0.2288(11) 0.6961(4) 0.0390(11) Uani 1 1 d . . . . .
H11 H 0.485370 -0.188448 0.700931 0.047 Uiso 1 1 calc R . . . .
O21 O 0.5815(7) -0.7874(6) 0.5201(3) 0.0336(10) Uani 1 1 d . . . . .
C33 C 0.8089(10) -0.5189(10) 0.5892(4) 0.0336(10) Uani 1 1 d . . . . .
H33 H 0.847404 -0.503835 0.585708 0.040 Uiso 1 1 calc R . . . .
O25 O 0.7568(7) -0.6461(6) 0.5194(3) 0.0336(10) Uani 1 1 d . . . . .
O5W O 0.9058(9) -0.4113(9) 0.6060(4) 0.075(6) Uiso 1 1 d . . . . .
C6 C 0.6253(10) -0.2189(11) 0.6789(4) 0.0390(11) Uani 1 1 d . . . . .
H6 H 0.657577 -0.193581 0.682919 0.047 Uiso 1 1 calc R . . . .
C16 C 0.9422(12) -0.2907(12) 0.6628(5) 0.0473(12) Uani 1 1 d . . . . .
H16 H 0.957866 -0.329292 0.665476 0.057 Uiso 1 1 calc R . . . .
C30 C 0.7334(10) -0.6394(10) 0.5695(4) 0.0336(10) Uani 1 1 d . . . . .
H30 H 0.770803 -0.655883 0.565180 0.040 Uiso 1 1 calc R . . . .
C31 C 0.7123(10) -0.6628(10) 0.5926(4) 0.0336(10) Uani 1 1 d . . . . .
H31 H 0.676669 -0.643509 0.597522 0.040 Uiso 1 1 calc R . . . .
C14 C 1.0767(11) -0.2608(12) 0.6381(5) 0.0473(12) Uani 1 1 d . . . . .
H14 H 1.071142 -0.220685 0.633166 0.057 Uiso 1 1 calc R . . . .
C4 C 0.6293(11) -0.3033(11) 0.7161(4) 0.0390(11) Uani 1 1 d . U . . .
H4 H 0.597531 -0.328896 0.711691 0.047 Uiso 1 1 calc R . . . .
C18 C 0.8746(11) -0.2387(11) 0.6371(5) 0.0473(12) Uani 1 1 d . U . . .
H18 H 0.901903 -0.208751 0.632286 0.057 Uiso 1 1 calc R . . . .
C5 C 0.6494(11) -0.2788(11) 0.6738(4) 0.0390(11) Uani 1 1 d . . . . .
H5 H 0.617856 -0.304170 0.668912 0.047 Uiso 1 1 calc R . . . .
O4W O 0.9225(11) -0.5885(11) 0.6096(5) 0.093(8) Uiso 1 1 d . . . . .
C9 C 0.4496(10) -0.2614(11) 0.7163(4) 0.0390(11) Uani 1 1 d . . . . .
H9 H 0.444001 -0.301042 0.710778 0.047 Uiso 1 1 calc R . . . .
C20 C 0.8938(11) -0.2176(12) 0.6799(5) 0.0473(12) Uani 1 1 d . U . . .
H20 H 0.923160 -0.189110 0.675592 0.057 Uiso 1 1 calc R . . . .
C34 C 0.7692(11) -0.4675(10) 0.5919(4) 0.0336(10) Uani 1 1 d . . . . .
H34 H 0.731156 -0.480883 0.597027 0.040 Uiso 1 1 calc R . . . .
C17 C 0.9081(11) -0.2897(11) 0.6409(5) 0.0473(12) Uani 1 1 d . . . . .
H17 H 0.879362 -0.320017 0.643265 0.057 Uiso 1 1 calc R . . . .
C23 C 0.7704(12) -0.0761(11) 0.6803(5) 0.0473(12) Uani 1 1 d . . . . .
H23 H 0.810825 -0.076647 0.675242 0.057 Uiso 1 1 calc R . . . .
C13 C 1.1352(11) -0.2706(12) 0.6385(4) 0.0473(12) Uani 1 1 d . . . . .
H13 H 1.139705 -0.312007 0.641293 0.057 Uiso 1 1 calc R . . . .
C29 C 0.7022(11) -0.7267(10) 0.5894(4) 0.0336(10) Uani 1 1 d . . . . .
H29 H 0.739335 -0.745371 0.586438 0.040 Uiso 1 1 calc R . . . .
C2 C 0.7576(10) -0.3639(11) 0.6993(4) 0.0390(11) Uani 1 1 d . U . . .
H2 H 0.774438 -0.326476 0.703319 0.047 Uiso 1 1 calc R . . . .
C28 C 0.6651(10) -0.7369(10) 0.5690(4) 0.0336(10) Uani 1 1 d . . . . .
H28 H 0.666730 -0.778248 0.565622 0.040 Uiso 1 1 calc R . . . .
C19 C 0.8461(12) -0.2172(12) 0.6603(5) 0.0473(12) Uani 1 1 d . . . . .
H19 H 0.816340 -0.244867 0.664938 0.057 Uiso 1 1 calc R . . . .
C15 C 1.0470(11) -0.2682(12) 0.6602(5) 0.0473(12) Uani 1 1 d . . . . .
H15 H 1.046612 -0.308821 0.664956 0.057 Uiso 1 1 calc R . . . .
C35 C 0.6891(10) -0.6509(10) 0.5504(4) 0.0336(10) Uani 1 1 d . . . . .
H35 H 0.651585 -0.634879 0.554901 0.040 Uiso 1 1 calc R . . . .
C25 C 0.5622(10) -0.7377(10) 0.5264(4) 0.0336(10) Uani 1 1 d . . . . .
H25A H 0.538198 -0.722523 0.513636 0.040 Uiso 1 1 calc R . . . .
H25B H 0.594445 -0.711602 0.528475 0.040 Uiso 1 1 calc R . . . .
O6 O 0.6910(7) -0.2808(7) 0.7476(3) 0.0390(11) Uani 1 1 d . . . . .
O8W O 0.9394(16) -0.4325(16) 0.7066(6) 0.052(10) Uiso 0.5 1 d . . . . .
C36 C 0.7113(10) -0.6245(10) 0.5268(4) 0.0336(10) Uani 1 1 d . U . . .
H36A H 0.681919 -0.629031 0.514520 0.040 Uiso 1 1 calc R . . . .
H36B H 0.717205 -0.583541 0.529150 0.040 Uiso 1 1 calc R . . . .
C10 C 0.4706(10) -0.2639(10) 0.7401(4) 0.0390(11) Uani 1 1 d . . . . .
H10A H 0.504181 -0.288661 0.740962 0.047 Uiso 1 1 calc R . . . .
H10B H 0.441327 -0.279272 0.750781 0.047 Uiso 1 1 calc R . . . .
C26 C 0.5254(10) -0.7391(10) 0.5510(4) 0.0336(10) Uani 1 1 d . U . . .
H26 H 0.510117 -0.701133 0.555188 0.040 Uiso 1 1 calc R . . . .
C21 C 0.8632(11) -0.1973(11) 0.7024(5) 0.0473(12) Uani 1 1 d . . . . .
H21A H 0.891689 -0.185149 0.714064 0.057 Uiso 1 1 calc R . . . .
H21B H 0.839720 -0.164114 0.698405 0.057 Uiso 1 1 calc R . . . .
C8 C 0.6558(11) -0.3226(11) 0.7397(4) 0.0390(11) Uani 1 1 d . . . . .
H8A H 0.625866 -0.329903 0.751397 0.047 Uiso 1 1 calc R . . . .
H8B H 0.677402 -0.357906 0.737279 0.047 Uiso 1 1 calc R . . . .
C24 C 0.7640(11) -0.0435(11) 0.7016(5) 0.0473(12) Uani 1 1 d . U . . .
H24A H 0.793831 -0.054516 0.712939 0.057 Uiso 1 1 calc R . . . .
H24B H 0.769044 -0.003006 0.697955 0.057 Uiso 1 1 calc R . . . .
O19 O 0.7118(8) -0.0514(8) 0.7120(3) 0.0473(12) Uani 1 1 d . . . . .
O7W O 0.922(2) -0.464(2) 0.6619(8) 0.090(15) Uiso 0.5 1 d . . . . .
O10W O 0.580(4) -0.141(4) 0.7470(15) 0.07(3) Uiso 0.25 1 d . . . . .
O1W O 0.500000 -0.851(2) 0.500000 0.064(16) Uiso 0.5 2 d S T P . .
O11W O 1.0766(13) -0.4129(13) 0.6653(5) 0.034(8) Uiso 0.5 1 d . . . . .
O6W O 1.016(4) -0.523(4) 0.6250(15) 0.09(3) Uiso 0.25 1 d . . . . .
O2W O 0.7580(14) -0.7580(14) 0.500000 0.045(13) Uiso 0.5 2 d S T P . .

loop_
_atom_site_aniso_label
_atom_site_aniso_U_11
_atom_site_aniso_U_22
_atom_site_aniso_U_33
_atom_site_aniso_U_23
_atom_site_aniso_U_13
_atom_site_aniso_U_12
Mo1 0.0094(8) 0.0113(8) 0.0208(8) -0.0009(8) 0.0001(8) -0.0003(6)
Mo2 0.0152(12) 0.0152(12) 0.0106(18) 0.000 0.000 0.000
Mo3 0.0188(12) 0.0188(12) 0.016(2) 0.000 0.000 0.000
Br1 0.0241(12) 0.0231(12) 0.0259(12) 0.0004(10) 0.0018(10) -0.0001(9)
Br2 0.0241(12) 0.0251(12) 0.0309(13) -0.0057(10) 0.0030(10) 0.0003(9)
Cl1 0.019(3) 0.035(3) 0.042(3) -0.004(3) 0.002(3) 0.000(2)
Cl2 0.072(7) 0.072(7) 0.014(6) 0.000 0.000 0.000
Cl3 0.078(7) 0.078(7) 0.032(8) 0.000 0.000 0.000
O1 0.037(3) 0.046(3) 0.034(2) -0.001(2) 0.0007(19) 0.002(2)
O29 0.040(3) 0.036(2) 0.025(2) -0.0022(18) -0.0017(18) -0.0039(19)
O28 0.040(3) 0.036(2) 0.025(2) -0.0022(18) -0.0017(18) -0.0039(19)
O4 0.037(3) 0.046(3) 0.034(2) -0.001(2) 0.0007(19) 0.002(2)
O8 0.037(3) 0.046(3) 0.034(2) -0.001(2) 0.0007(19) 0.002(2)
O23 0.040(3) 0.036(2) 0.025(2) -0.0022(18) -0.0017(18) -0.0039(19)
O13 0.046(3) 0.045(3) 0.050(3) -0.008(2) 0.008(2) 0.000(2)
O7 0.037(3) 0.046(3) 0.034(2) -0.001(2) 0.0007(19) 0.002(2)
O30 0.040(3) 0.036(2) 0.025(2) -0.0022(18) -0.0017(18) -0.0039(19)
O24 0.040(3) 0.036(2) 0.025(2) -0.0022(18) -0.0017(18) -0.0039(19)
O27 0.040(3) 0.036(2) 0.025(2) -0.0022(18) -0.0017(18) -0.0039(19)
O16 0.046(3) 0.045(3) 0.050(3) -0.008(2) 0.008(2) 0.000(2)
O2 0.037(3) 0.046(3) 0.034(2) -0.001(2) 0.0007(19) 0.002(2)
O17 0.046(3) 0.045(3) 0.050(3) -0.008(2) 0.008(2) 0.000(2)
O5 0.037(3) 0.046(3) 0.034(2) -0.001(2) 0.0007(19) 0.002(2)
O14 0.046(3) 0.045(3) 0.050(3) -0.008(2) 0.008(2) 0.000(2)
O9 0.037(3) 0.046(3) 0.034(2) -0.001(2) 0.0007(19) 0.002(2)
O22 0.040(3) 0.036(2) 0.025(2) -0.0022(18) -0.0017(18) -0.0039(19)
O11 0.046(3) 0.045(3) 0.050(3) -0.008(2) 0.008(2) 0.000(2)
O3 0.037(3) 0.046(3) 0.034(2) -0.001(2) 0.0007(19) 0.002(2)
O18 0.046(3) 0.045(3) 0.050(3) -0.008(2) 0.008(2) 0.000(2)
O26 0.040(3) 0.036(2) 0.025(2) -0.0022(18) -0.0017(18) -0.0039(19)
O15 0.046(3) 0.045(3) 0.050(3) -0.008(2) 0.008(2) 0.000(2)
O20 0.046(3) 0.045(3) 0.050(3) -0.008(2) 0.008(2) 0.000(2)
O12 0.046(3) 0.045(3) 0.050(3) -0.008(2) 0.008(2) 0.000(2)
O10 0.037(3) 0.046(3) 0.034(2) -0.001(2) 0.0007(19) 0.002(2)
C1 0.037(3) 0.046(3) 0.034(2) -0.001(2) 0.0007(19) 0.002(2)
C3 0.037(3) 0.046(3) 0.034(2) -0.001(2) 0.0007(19) 0.002(2)
C27 0.040(3) 0.036(2) 0.025(2) -0.0022(18) -0.0017(18) -0.0039(19)
C12 0.037(3) 0.046(3) 0.034(2) -0.001(2) 0.0007(19) 0.002(2)
C32 0.040(3) 0.036(2) 0.025(2) -0.0022(18) -0.0017(18) -0.0039(19)
C22 0.046(3) 0.045(3) 0.050(3) -0.008(2) 0.008(2) 0.000(2)
C7 0.037(3) 0.046(3) 0.034(2) -0.001(2) 0.0007(19) 0.002(2)
C11 0.037(3) 0.046(3) 0.034(2) -0.001(2) 0.0007(19) 0.002(2)
O21 0.040(3) 0.036(2) 0.025(2) -0.0022(18) -0.0017(18) -0.0039(19)
C33 0.040(3) 0.036(2) 0.025(2) -0.0022(18) -0.0017(18) -0.0039(19)
O25 0.040(3) 0.036(2) 0.025(2) -0.0022(18) -0.0017(18) -0.0039(19)
C6 0.037(3) 0.046(3) 0.034(2) -0.001(2) 0.0007(19) 0.002(2)
C16 0.046(3) 0.045(3) 0.050(3) -0.008(2) 0.008(2) 0.000(2)
C30 0.040(3) 0.036(2) 0.025(2) -0.0022(18) -0.0017(18) -0.0039(19)
C31 0.040(3) 0.036(2) 0.025(2) -0.0022(18) -0.0017(18) -0.0039(19)
C14 0.046(3) 0.045(3) 0.050(3) -0.008(2) 0.008(2) 0.000(2)
C4 0.037(3) 0.046(3) 0.034(2) -0.001(2) 0.0007(19) 0.002(2)
C18 0.046(3) 0.045(3) 0.050(3) -0.008(2) 0.008(2) 0.000(2)
C5 0.037(3) 0.046(3) 0.034(2) -0.001(2) 0.0007(19) 0.002(2)
C9 0.037(3) 0.046(3) 0.034(2) -0.001(2) 0.0007(19) 0.002(2)
C20 0.046(3) 0.045(3) 0.050(3) -0.008(2) 0.008(2) 0.000(2)
C34 0.040(3) 0.036(2) 0.025(2) -0.0022(18) -0.0017(18) -0.0039(19)
C17 0.046(3) 0.045(3) 0.050(3) -0.008(2) 0.008(2) 0.000(2)
C23 0.046(3) 0.045(3) 0.050(3) -0.008(2) 0.008(2) 0.000(2)
C13 0.046(3) 0.045(3) 0.050(3) -0.008(2) 0.008(2) 0.000(2)
C29 0.040(3) 0.036(2) 0.025(2) -0.0022(18) -0.0017(18) -0.0039(19)
C2 0.037(3) 0.046(3) 0.034(2) -0.001(2) 0.0007(19) 0.002(2)
C28 0.040(3) 0.036(2) 0.025(2) -0.0022(18) -0.0017(18) -0.0039(19)
C19 0.046(3) 0.045(3) 0.050(3) -0.008(2) 0.008(2) 0.000(2)
C15 0.046(3) 0.045(3) 0.050(3) -0.008(2) 0.008(2) 0.000(2)
C35 0.040(3) 0.036(2) 0.025(2) -0.0022(18) -0.0017(18) -0.0039(19)
C25 0.040(3) 0.036(2) 0.025(2) -0.0022(18) -0.0017(18) -0.0039(19)
O6 0.037(3) 0.046(3) 0.034(2) -0.001(2) 0.0007(19) 0.002(2)
C36 0.040(3) 0.036(2) 0.025(2) -0.0022(18) -0.0017(18) -0.0039(19)
C10 0.037(3) 0.046(3) 0.034(2) -0.001(2) 0.0007(19) 0.002(2)
C26 0.040(3) 0.036(2) 0.025(2) -0.0022(18) -0.0017(18) -0.0039(19)
C21 0.046(3) 0.045(3) 0.050(3) -0.008(2) 0.008(2) 0.000(2)
C8 0.037(3) 0.046(3) 0.034(2) -0.001(2) 0.0007(19) 0.002(2)
C24 0.046(3) 0.045(3) 0.050(3) -0.008(2) 0.008(2) 0.000(2)
O19 0.046(3) 0.045(3) 0.050(3) -0.008(2) 0.008(2) 0.000(2)

loop_
_atom_type_symbol
_atom_type_description
_atom_type_scat_dispersion_real
_atom_type_scat_dispersion_imag
_atom_type_scat_source
C C 0.0033 0.0016 'International Tables Vol C Tables 4.2.6.8 and 6.1.1.4'
H H 0.0000 0.0000 'International Tables Vol C Tables 4.2.6.8 and 6.1.1.4'
Br Br -0.2901 2.4595 'International Tables Vol C Tables 4.2.6.8 and 6.1.1.4'
Cl Cl 0.1484 0.1585 'International Tables Vol C Tables 4.2.6.8 and 6.1.1.4'
Mo Mo -1.6832 0.6857 'International Tables Vol C Tables 4.2.6.8 and 6.1.1.4'
Na Na 0.0362 0.0249 'International Tables Vol C Tables 4.2.6.8 and 6.1.1.4'
O O 0.0106 0.0060 'International Tables Vol C Tables 4.2.6.8 and 6.1.1.4'

loop_
_geom_angle_atom_site_label_1
_geom_angle_atom_site_label_2
_geom_angle_atom_site_label_3
_geom_angle
_geom_angle_site_symmetry_1
_geom_angle_site_symmetry_3
_geom_angle_publ_flag
Mo1 Mo1 Mo1 90.001(1) 4_655 3_545 ?
Mo2 Mo1 Mo1 59.93(4) . 3_545 ?
Mo2 Mo1 Mo1 59.93(4) . 4_655 ?
Mo2 Mo1 Mo3 89.76(8) . . ?
Mo3 Mo1 Mo1 59.94(4) . 4_655 ?
Mo3 Mo1 Mo1 59.94(4) . 3_545 ?
Br1 Mo1 Mo1 59.54(7) 3_545 3_545 ?
Br1 Mo1 Mo1 59.61(7) . 4_655 ?
Br1 Mo1 Mo1 119.78(6) . 3_545 ?
Br1 Mo1 Mo1 119.76(6) 3_545 4_655 ?
Br1 Mo1 Mo2 59.86(7) . . ?
Br1 Mo1 Mo2 59.83(7) 3_545 . ?
Br1 Mo1 Mo3 119.54(8) . . ?
Br1 Mo1 Mo3 119.47(8) 3_545 . ?
Br1 Mo1 Br1 90.34(10) . 3_545 ?
Br1 Mo1 Br2 90.26(8) . 4_655 ?
Br1 Mo1 Br2 179.01(10) . . ?
Br1 Mo1 Br2 90.13(8) 3_545 . ?
Br1 Mo1 Br2 178.98(10) 3_545 4_655 ?
Br2 Mo1 Mo1 119.45(6) 4_655 3_545 ?
Br2 Mo1 Mo1 119.40(6) . 4_655 ?
Br2 Mo1 Mo1 59.79(7) . 3_545 ?
Br2 Mo1 Mo1 59.93(7) 4_655 4_655 ?
Br2 Mo1 Mo2 119.71(8) . . ?
Br2 Mo1 Mo2 119.85(8) 4_655 . ?
Br2 Mo1 Mo3 59.47(7) . . ?
Br2 Mo1 Mo3 59.51(7) 4_655 . ?
Br2 Mo1 Br2 89.25(10) 4_655 . ?
Cl1 Mo1 Mo1 134.51(15) 3_545 3_545 ?
Cl1 Mo1 Mo1 135.49(15) 3_545 4_655 ?
Cl1 Mo1 Mo2 135.13(19) 3_545 . ?
Cl1 Mo1 Mo3 135.10(19) 3_545 . ?
Cl1 Mo1 Br1 90.73(16) 3_545 . ?
Cl1 Mo1 Br1 90.09(16) 3_545 3_545 ?
Cl1 Mo1 Br2 90.15(16) 3_545 . ?
Cl1 Mo1 Br2 90.72(16) 3_545 4_655 ?
Mo1 Mo2 Mo1 60.15(7) . 3_545 ?
Mo1 Mo2 Mo1 60.15(7) 2_645 3_545 ?
Mo1 Mo2 Mo1 90.26(12) 4_655 3_545 ?
Mo1 Mo2 Mo1 60.15(7) 4_655 2_645 ?
Mo1 Mo2 Mo1 90.27(12) . 2_645 ?
Mo1 Mo2 Mo1 60.15(7) . 4_655 ?
Br1 Mo2 Mo1 119.73(11) 2_645 . ?
Br1 Mo2 Mo1 59.57(7) 2_645 3_545 ?
Br1 Mo2 Mo1 119.68(11) 2_645 4_655 ?
Br1 Mo2 Mo1 59.53(7) 4_655 4_655 ?
Br1 Mo2 Mo1 59.53(7) 3_545 3_545 ?
Br1 Mo2 Mo1 59.57(7) 3_545 . ?
Br1 Mo2 Mo1 59.53(7) 2_645 2_645 ?
Br1 Mo2 Mo1 59.53(7) . . ?
Br1 Mo2 Mo1 59.57(7) 4_655 2_645 ?
Br1 Mo2 Mo1 119.72(11) 4_655 3_545 ?
Br1 Mo2 Mo1 119.68(11) 3_545 2_645 ?
Br1 Mo2 Mo1 119.73(11) . 2_645 ?
Br1 Mo2 Mo1 119.68(11) 4_655 . ?
Br1 Mo2 Mo1 119.72(11) 3_545 4_655 ?
Br1 Mo2 Mo1 119.68(11) . 3_545 ?
Br1 Mo2 Mo1 59.58(7) . 4_655 ?
Br1 Mo2 Br1 89.996(2) 2_645 3_545 ?
Br1 Mo2 Br1 89.998(2) . 4_655 ?
Br1 Mo2 Br1 179.08(18) 4_655 3_545 ?
Br1 Mo2 Br1 89.995(2) . 3_545 ?
Br1 Mo2 Br1 89.996(2) 2_645 4_655 ?
Br1 Mo2 Br1 179.08(18) . 2_645 ?
Cl2 Mo2 Mo1 134.87(6) . 3_545 ?
Cl2 Mo2 Mo1 134.87(6) . . ?
Cl2 Mo2 Mo1 134.87(6) . 2_645 ?
Cl2 Mo2 Mo1 134.87(6) . 4_655 ?
Cl2 Mo2 Br1 90.46(9) . 3_545 ?
Cl2 Mo2 Br1 90.46(9) . . ?
Cl2 Mo2 Br1 90.46(9) . 4_655 ?
Cl2 Mo2 Br1 90.46(9) . 2_645 ?
Mo1 Mo3 Mo1 60.12(7) 3_545 . ?
Mo1 Mo3 Mo1 60.13(7) 2_645 4_655 ?
Mo1 Mo3 Mo1 60.13(7) 2_645 3_545 ?
Mo1 Mo3 Mo1 90.22(13) 3_545 4_655 ?
Mo1 Mo3 Mo1 90.22(13) 2_645 . ?
Mo1 Mo3 Mo1 60.12(7) 4_655 . ?
Br2 Mo3 Mo1 120.31(11) 2_645 3_545 ?
Br2 Mo3 Mo1 120.22(12) 3_545 4_655 ?
Br2 Mo3 Mo1 60.19(7) 2_645 2_645 ?
Br2 Mo3 Mo1 60.19(7) . . ?
Br2 Mo3 Mo1 60.10(7) 2_645 4_655 ?
Br2 Mo3 Mo1 60.19(7) 3_545 3_545 ?
Br2 Mo3 Mo1 120.22(12) . 2_645 ?
Br2 Mo3 Mo1 120.31(11) 4_655 2_645 ?
Br2 Mo3 Mo1 120.22(12) 2_645 . ?
Br2 Mo3 Mo1 120.31(11) 3_545 . ?
Br2 Mo3 Mo1 60.10(7) 3_545 2_645 ?
Br2 Mo3 Mo1 120.22(12) 4_655 3_545 ?
Br2 Mo3 Mo1 60.09(7) . 3_545 ?
Br2 Mo3 Mo1 60.19(7) 4_655 4_655 ?
Br2 Mo3 Mo1 60.10(7) 4_655 . ?
Br2 Mo3 Mo1 120.31(11) . 4_655 ?
Br2 Mo3 Br2 89.999(1) 4_655 2_645 ?
Br2 Mo3 Br2 90.000(1) . 4_655 ?
Br2 Mo3 Br2 89.999(1) 3_545 2_645 ?
Br2 Mo3 Br2 179.50(19) . 2_645 ?
Br2 Mo3 Br2 179.50(19) 4_655 3_545 ?
Br2 Mo3 Br2 89.997(1) . 3_545 ?
Cl3 Mo3 Mo1 134.89(6) . . ?
Cl3 Mo3 Mo1 134.89(6) . 2_645 ?
Cl3 Mo3 Mo1 134.89(6) . 4_655 ?
Cl3 Mo3 Mo1 134.89(6) . 3_545 ?
Cl3 Mo3 Br2 89.75(10) . 4_655 ?
Cl3 Mo3 Br2 89.75(10) . 2_645 ?
Cl3 Mo3 Br2 89.75(10) . . ?
Cl3 Mo3 Br2 89.75(10) . 3_545 ?
Mo1 Br1 Mo1 60.86(8) . 4_655 ?
Mo1 Br1 Mo2 60.62(9) . . ?
Mo1 Br1 Mo2 60.59(9) 4_655 . ?
Mo1 Br2 Mo1 60.28(8) 3_545 . ?
Mo3 Br2 Mo1 60.35(9) . . ?
Mo3 Br2 Mo1 60.39(9) . 3_545 ?
C30 O28 C32 118.5(18) . . ?
C27 O23 C28 121.7(18) . . ?
C15 O13 C16 116(2) . . ?
C11 O7 C7 116.5(19) . . ?
C35 O24 C28 113.7(17) . . ?
C2 O2 C3 117.0(18) . . ?
C19 O17 C22 115(2) . . ?
C7 O5 C4 118.7(18) . . ?
C16 O14 C20 113(2) . . ?
C9 O9 C2 118.0(19) . 3_545 ?
C32 O22 C26 109.0(16) 4_655 . ?
C23 O18 C22 110.7(19) . . ?
O1 C1 C2 111(2) . . ?
C12 C1 O1 115(2) 4_655 . ?
C12 C1 C2 111(2) 4_655 . ?
O2 C3 C4 106.9(19) . . ?
C5 C3 O2 113(2) . . ?
C5 C3 C4 113(2) . . ?
O23 C27 C34 108.3(19) . 4_655 ?
O23 C27 C26 106.6(19) . . ?
C34 C27 C26 110(2) 4_655 . ?
O8 C12 C11 105(2) . . ?
C1 C12 O8 112(2) 3_545 . ?
C1 C12 C11 113(2) 3_545 . ?
O28 C32 C33 106.3(17) . . ?
O22 C32 O28 110.6(18) 3_545 . ?
O22 C32 C33 117(2) 3_545 . ?
O17 C22 O18 111(2) . . ?
O17 C22 C13 106(2) . 4_665 ?
O18 C22 C13 113(2) . 4_665 ?
O7 C7 C6 107(2) . . ?
O5 C7 O7 106.2(19) . . ?
O5 C7 C6 110(2) . . ?
O7 C11 C12 111(2) . . ?
O7 C11 C9 111(2) . . ?
C12 C11 C9 108(2) . . ?
O29 C33 C32 113(2) . . ?
O29 C33 C34 115.1(19) . . ?
C32 C33 C34 107.0(19) . . ?
O4 C6 C7 110(2) . . ?
O4 C6 C5 110.3(19) . . ?
C7 C6 C5 113(2) . . ?
O14 C16 O13 104.3(19) . . ?
O14 C16 C17 120(2) . . ?
C17 C16 O13 101(2) . . ?
O28 C30 C31 104.5(18) . . ?
O28 C30 C35 109.3(19) . . ?
C35 C30 C31 108.7(19) . . ?
O27 C31 C30 111.2(19) . . ?
O27 C31 C29 105.7(18) . . ?
C30 C31 C29 108.0(19) . . ?
O12 C14 C13 106(2) . . ?
O12 C14 C15 113(2) . . ?
C13 C14 C15 116(2) . . ?
O5 C4 C3 104.6(19) . . ?
O5 C4 C8 108.8(19) . . ?
C8 C4 C3 113(2) . . ?
O16 C18 C17 111(2) . . ?
O16 C18 C19 114(2) . . ?
C17 C18 C19 112(2) . . ?
O3 C5 C3 109(2) . . ?
O3 C5 C6 112(2) . . ?
C3 C5 C6 108(2) . . ?
O9 C9 C11 107(2) . . ?
O9 C9 C10 104(2) . . ?
C10 C9 C11 123(2) . . ?
O14 C20 C19 114(2) . . ?
O14 C20 C21 112(2) . . ?
C21 C20 C19 104(2) . . ?
O30 C34 C27 109.4(19) . 3_545 ?
O30 C34 C33 107.8(19) . . ?
C27 C34 C33 112(2) 3_545 . ?
O15 C17 C16 114(2) . . ?
O15 C17 C18 113(2) . . ?
C18 C17 C16 116(2) . . ?
O18 C23 C15 105(2) . 4_665 ?
O18 C23 C24 113(2) . . ?
C24 C23 C15 108(2) . 4_665 ?
O11 C13 C22 107(2) . 3_645 ?
O11 C13 C14 121(2) . . ?
C14 C13 C22 110(2) . 3_645 ?
O26 C29 C31 112.8(18) . . ?
O26 C29 C28 108.2(19) . . ?
C28 C29 C31 110(2) . . ?
O2 C2 C1 107(2) . . ?
O9 C2 O2 108.6(19) 4_655 . ?
O9 C2 C1 109(2) 4_655 . ?
O23 C28 C29 111.5(19) . . ?
O24 C28 O23 114.0(18) . . ?
O24 C28 C29 110.9(19) . . ?
O17 C19 C18 108(2) . . ?
O17 C19 C20 118(2) . . ?
C18 C19 C20 106(2) . . ?
O13 C15 C14 106(2) . . ?
O13 C15 C23 108(2) . 3_645 ?
C14 C15 C23 110(2) . 3_645 ?
O24 C35 C30 105.9(19) . . ?
O24 C35 C36 109.4(19) . . ?
C30 C35 C36 107.6(19) . . ?
O21 C25 C26 113.4(19) . . ?
O25 C36 C35 114(2) . . ?
C9 C10 O10 107(2) . . ?
O22 C26 C27 107.4(18) . . ?
O22 C26 C25 104.8(16) . . ?
C27 C26 C25 107.9(19) . . ?
O20 C21 C20 113(2) . . ?
O6 C8 C4 108(2) . . ?
O19 C24 C23 112(2) . . ?

loop_
_geom_bond_atom_site_label_1
_geom_bond_atom_site_label_2
_geom_bond_distance
_geom_bond_site_symmetry_2
_geom_bond_publ_flag
Mo1 Mo1 2.638(2) 4_655 ?
Mo1 Mo1 2.638(2) 3_545 ?
Mo1 Mo2 2.631(3) . ?
Mo1 Mo3 2.633(3) . ?
Mo1 Br1 2.605(3) 3_545 ?
Mo1 Br1 2.603(3) . ?
Mo1 Br2 2.628(3) . ?
Mo1 Br2 2.625(3) 4_655 ?
Mo1 Cl1 2.432(5) 3_545 ?
Mo2 Br1 2.612(2) 2_645 ?
Mo2 Br1 2.611(2) . ?
Mo2 Br1 2.612(2) 4_655 ?
Mo2 Br1 2.612(2) 3_545 ?
Mo2 Cl2 2.503(12) . ?
Mo3 Br2 2.609(2) 2_645 ?
Mo3 Br2 2.609(2) . ?
Mo3 Br2 2.609(2) 3_545 ?
Mo3 Br2 2.609(2) 4_655 ?
Mo3 Cl3 2.492(14) . ?
O1 C1 1.46(3) . ?
O29 C33 1.39(3) . ?
O28 C32 1.44(3) . ?
O28 C30 1.42(3) . ?
O4 C6 1.41(3) . ?
O8 C12 1.49(3) . ?
O23 C27 1.42(3) . ?
O23 C28 1.44(3) . ?
O13 C16 1.58(3) . ?
O13 C15 1.42(3) . ?
O7 C7 1.47(3) . ?
O7 C11 1.44(3) . ?
O30 C34 1.44(3) . ?
O24 C28 1.45(3) . ?
O24 C35 1.38(3) . ?
O27 C31 1.44(3) . ?
O16 C18 1.43(3) . ?
O2 C3 1.50(3) . ?
O2 C2 1.45(3) . ?
O17 C22 1.47(3) . ?
O17 C19 1.41(3) . ?
O5 C7 1.41(3) . ?
O5 C4 1.48(3) . ?
O14 C16 1.36(3) . ?
O14 C20 1.40(3) . ?
O9 C9 1.28(3) . ?
O9 C2 1.39(3) 3_545 ?
O22 C32 1.38(3) 4_655 ?
O22 C26 1.51(3) . ?
O11 C13 1.41(3) . ?
O3 C5 1.39(3) . ?
O18 C22 1.45(3) . ?
O18 C23 1.39(3) . ?
O26 C29 1.42(3) . ?
O15 C17 1.46(3) . ?
O20 C21 1.46(3) . ?
O12 C14 1.38(3) . ?
O10 C10 1.65(3) . ?
C1 C12 1.42(3) 4_655 ?
C1 C2 1.51(3) . ?
C3 C4 1.58(3) . ?
C3 C5 1.44(3) . ?
C27 C34 1.42(3) 4_655 ?
C27 C26 1.55(3) . ?
C12 C11 1.49(3) . ?
C32 C33 1.56(3) . ?
C22 C13 1.59(4) 4_665 ?
C7 C6 1.51(3) . ?
C11 C9 1.57(3) . ?
O21 C25 1.32(3) . ?
C33 C34 1.55(3) . ?
O25 C36 1.27(3) . ?
C6 C5 1.56(3) . ?
C16 C17 1.48(4) . ?
C30 C31 1.51(3) . ?
C30 C35 1.53(3) . ?
C31 C29 1.54(3) . ?
C14 C13 1.41(3) . ?
C14 C15 1.45(4) . ?
C4 C8 1.55(3) . ?
C18 C17 1.46(4) . ?
C18 C19 1.57(4) . ?
C9 C10 1.45(3) . ?
C20 C19 1.59(4) . ?
C20 C21 1.54(3) . ?
C23 C15 1.62(4) 4_665 ?
C23 C24 1.45(3) . ?
C29 C28 1.48(3) . ?
C35 C36 1.57(3) . ?
C25 C26 1.65(3) . ?
O6 C8 1.37(3) . ?
C24 O19 1.38(3) . ?
O6W O6W 1.34(18) 2_745 ?

loop_
_twin_individual_id
_twin_individual_mass_fraction_refined
1 0.82(3)
2 0.18(3)

loop_
_smtbx_masks_void_nr
_smtbx_masks_void_average_x
_smtbx_masks_void_average_y
_smtbx_masks_void_average_z
_smtbx_masks_void_volume
_smtbx_masks_void_count_electrons
_smtbx_masks_void_content
1 0.000 0.000 0.000 371.7 0.0 ?
2 0.008 -0.715 0.500 4991.1 1686.7 ?
3 -0.810 -0.271 0.000 4991.1 1686.7 ?
4 0.000 0.500 0.250 100.1 81.6 ?
5 0.000 0.500 0.750 100.1 78.0 ?
6 0.094 0.195 0.867 7.3 0.0 ?
7 0.094 0.805 0.133 7.3 0.0 ?
8 0.195 0.094 0.133 7.3 0.0 ?
9 0.195 0.906 0.867 7.3 0.0 ?
10 0.305 0.406 0.633 7.3 0.0 ?
11 0.305 0.594 0.367 7.3 0.0 ?
12 0.500 0.500 0.500 371.7 0.0 ?
13 0.406 0.305 0.367 7.3 0.0 ?
14 0.406 0.695 0.633 7.3 0.0 ?
15 0.500 0.000 0.750 100.1 81.6 ?
16 0.500 1.000 0.250 100.1 78.0 ?
17 0.594 0.305 0.633 7.3 0.0 ?
18 0.594 0.695 0.367 7.3 0.0 ?
19 0.695 0.406 0.367 7.3 0.0 ?
20 0.695 0.594 0.633 7.3 0.0 ?
21 0.805 0.094 0.867 7.3 0.0 ?
22 0.805 0.906 0.133 7.3 0.0 ?
23 0.906 0.195 0.133 7.3 0.0 ?
24 0.906 0.805 0.867 7.3 0.0 ?
